data_7151673
loop_
_publ_author_name
'Shearman, James W.'
'Myers, Rebecca M.'
'Brenton, James D.'
'Ley, Steven V.'

_publ_section_title
;
 Total syntheses of subereamollines A and B.
;
_journal_issue 1
_journal_name_full 'Organic &amp; biomolecular chemistry'
_journal_page_first 62
_journal_page_last 65
_journal_paper_doi 10.1039/C0OB00636J
_journal_volume 9
_journal_year 2011
_chemical_formula_moiety 'C11 H11 Br2 N O5'
_chemical_formula_sum 'C11 H11 Br2 N O5'
_chemical_formula_weight 397.03
_chemical_name_systematic
;
?
;
_space_group_IT_number 14
_symmetry_cell_setting monoclinic
_symmetry_space_group_name_Hall '-P 2ybc'
_symmetry_space_group_name_H-M 'P 1 21/c 1'
_atom_sites_solution_hydrogens geom
_atom_sites_solution_primary direct
_atom_sites_solution_secondary difmap
_audit_creation_method SHELXL-97
_cell_angle_alpha 90.00
_cell_angle_beta 104.60(3)
_cell_angle_gamma 90.00
_cell_formula_units_Z 8
_cell_length_a 10.9772(1)
_cell_length_b 25.2605(3)
_cell_length_c 10.1567(2)
_cell_measurement_reflns_used 32478
_cell_measurement_temperature 180(2)
_cell_measurement_theta_max 31.00
_cell_measurement_theta_min 1.00
_cell_volume 2725.4(4)
_computing_cell_refinement 'HKL Scalepack (Otwinowski & Minor 1997)'
_computing_data_collection 'Collect (Nonius B.V. 1998)'
_computing_data_reduction
;
HKL Denzo and Scalepack (Otwinowski & Minor 1997)
;
_computing_publication_material 'SHELXL-97 (Sheldrick 1997)'
_computing_structure_refinement 'SHELXL-97 (Sheldrick 1997)'
_computing_structure_solution 'SIR-92 (Altomare et al. 1994)'
_diffrn_ambient_temperature 180(2)
_diffrn_measured_fraction_theta_full 0.993
_diffrn_measured_fraction_theta_max 0.993
_diffrn_measurement_device_type 'Nonius Kappa CCD'
_diffrn_measurement_method 'Thin slice \w and \f scans'
_diffrn_radiation_source 'fine-focus sealed tube'
_diffrn_radiation_type MoK\a
_diffrn_radiation_wavelength 0.71073
_diffrn_reflns_av_R_equivalents 0.0660
_diffrn_reflns_av_sigmaI/netI 0.0703
_diffrn_reflns_limit_h_max 15
_diffrn_reflns_limit_h_min -15
_diffrn_reflns_limit_k_max 36
_diffrn_reflns_limit_k_min -36
_diffrn_reflns_limit_l_max 14
_diffrn_reflns_limit_l_min -14
_diffrn_reflns_number 30388
_diffrn_reflns_theta_full 30.97
_diffrn_reflns_theta_max 30.97
_diffrn_reflns_theta_min 3.55
_exptl_absorpt_coefficient_mu 5.963
_exptl_absorpt_correction_T_max 0.737
_exptl_absorpt_correction_T_min 0.400
_exptl_absorpt_correction_type multi-scan
_exptl_absorpt_process_details
;
multi-scan from symmetry-related measurements
Sortav (Blessing 1995)
;
_exptl_crystal_colour colourless
_exptl_crystal_density_diffrn 1.935
_exptl_crystal_density_method 'not measured'
_exptl_crystal_description block
_exptl_crystal_F_000 1552
_exptl_crystal_size_max 0.23
_exptl_crystal_size_mid 0.12
_exptl_crystal_size_min 0.05
_refine_diff_density_max 0.988
_refine_diff_density_min -0.631
_refine_diff_density_rms 0.117
_refine_ls_extinction_method none
_refine_ls_goodness_of_fit_ref 1.014
_refine_ls_hydrogen_treatment constr
_refine_ls_matrix_type full
_refine_ls_number_parameters 347
_refine_ls_number_reflns 8610
_refine_ls_number_restraints 0
_refine_ls_restrained_S_all 1.014
_refine_ls_R_factor_all 0.0937
_refine_ls_R_factor_gt 0.0471
_refine_ls_shift/su_max 0.004
_refine_ls_shift/su_mean 0.000
_refine_ls_structure_factor_coef Fsqd
_refine_ls_weighting_details 'calc w=1/[\s^2^(Fo^2^)+(0.0450P)^2^+0.7758P] where P=(Fo^2^+2Fc^2^)/3'
_refine_ls_weighting_scheme calc
_refine_ls_wR_factor_gt 0.0928
_refine_ls_wR_factor_ref 0.1063
_reflns_number_gt 5433
_reflns_number_total 8610
_reflns_threshold_expression >2sigma(I)
_cod_data_source_file C0OB00636J.TXT
_cod_data_source_block sl1041
_cod_original_cell_volume 2725.4(3)
_cod_original_sg_symbol_H-M P2(1)/c
_cod_database_code 7151673

loop_
_symmetry_equiv_pos_as_xyz
'x, y, z'
'-x, y+1/2, -z+1/2'
'-x, -y, -z'
'x, -y-1/2, z-1/2'

loop_
_atom_site_label
_atom_site_type_symbol
_atom_site_fract_x
_atom_site_fract_y
_atom_site_fract_z
_atom_site_U_iso_or_equiv
_atom_site_adp_type
_atom_site_occupancy
_atom_site_symmetry_multiplicity
_atom_site_calc_flag
_atom_site_refinement_flags
_atom_site_disorder_assembly
_atom_site_disorder_group
Br1 Br 0.19330(3) 0.170561(14) 0.89744(4) 0.03343(10) Uani 1 1 d . . .
Br2 Br -0.08877(4) 0.076956(15) 1.23493(4) 0.03944(11) Uani 1 1 d . . .
O1 O 0.0705(3) 0.08092(10) 1.0315(3) 0.0482(7) Uani 1 1 d . . .
N1 N -0.2451(3) 0.27451(11) 0.9219(3) 0.0294(6) Uani 1 1 d . . .
C1 C 0.0112(4) 0.05967(17) 0.9000(5) 0.0550(12) Uani 1 1 d . . .
H1A H 0.0650 0.0321 0.8765 0.082 Uiso 1 1 calc R . .
H1B H -0.0013 0.0880 0.8320 0.082 Uiso 1 1 calc R . .
H1C H -0.0704 0.0444 0.9016 0.082 Uiso 1 1 calc R . .
C2 C 0.0359(3) 0.13117(13) 1.0551(3) 0.0310(7) Uani 1 1 d . . .
O2 O 0.0450(2) 0.26875(9) 0.9488(2) 0.0350(6) Uani 1 1 d . . .
H2 H 0.1176 0.2814 0.9599 0.053 Uiso 1 1 calc R . .
C3 C -0.0495(3) 0.13811(14) 1.1455(3) 0.0306(7) Uani 1 1 d . . .
O3 O -0.1811(2) 0.22659(9) 0.9524(2) 0.0284(5) Uani 1 1 d . . .
C4 C -0.1005(3) 0.18430(14) 1.1644(3) 0.0296(7) Uani 1 1 d . . .
H4 H -0.1492 0.1875 1.2292 0.036 Uiso 1 1 calc R . .
O4 O -0.3575(3) 0.37293(11) 0.9229(3) 0.0499(7) Uani 1 1 d . . .
O5 O -0.1805(3) 0.39568(10) 1.0780(3) 0.0459(7) Uani 1 1 d . . .
C5 C -0.0804(3) 0.23140(13) 1.0823(3) 0.0255(7) Uani 1 1 d . . .
C6 C 0.0463(3) 0.22950(13) 1.0480(3) 0.0281(7) Uani 1 1 d . . .
H6 H 0.1122 0.2394 1.1317 0.034 Uiso 1 1 calc R . .
C7 C 0.0772(3) 0.17467(13) 1.0056(3) 0.0301(7) Uani 1 1 d . . .
C8 C -0.1054(3) 0.28594(13) 1.1357(3) 0.0293(7) Uani 1 1 d . . .
H8A H -0.1362 0.2830 1.2190 0.035 Uiso 1 1 calc R . .
H8B H -0.0288 0.3083 1.1550 0.035 Uiso 1 1 calc R . .
C9 C -0.2046(3) 0.30720(13) 1.0195(3) 0.0271(7) Uani 1 1 d . . .
C10 C -0.2592(4) 0.36164(15) 0.9996(4) 0.0336(8) Uani 1 1 d . . .
C11 C -0.2191(5) 0.45075(17) 1.0565(5) 0.0633(14) Uani 1 1 d . . .
H11A H -0.1536 0.4736 1.1118 0.095 Uiso 1 1 calc R . .
H11B H -0.2980 0.4560 1.0832 0.095 Uiso 1 1 calc R . .
H11C H -0.2316 0.4597 0.9602 0.095 Uiso 1 1 calc R . .
Br1' Br -0.19229(4) 0.590783(15) 1.00126(4) 0.04145(11) Uani 1 1 d . . .
Br2' Br -0.66919(4) 0.568098(15) 0.62390(4) 0.03796(10) Uani 1 1 d . . .
O1' O -0.4028(2) 0.53664(9) 0.7820(2) 0.0348(6) Uani 1 1 d . . .
N1' N -0.3802(3) 0.76937(10) 0.7470(2) 0.0250(6) Uani 1 1 d . . .
C1' C -0.3601(4) 0.53131(17) 0.6602(4) 0.0496(10) Uani 1 1 d . . .
H1'A H -0.3499 0.4937 0.6418 0.074 Uiso 1 1 calc R . .
H1'B H -0.2792 0.5495 0.6721 0.074 Uiso 1 1 calc R . .
H1'C H -0.4221 0.5471 0.5837 0.074 Uiso 1 1 calc R . .
C2' C -0.4287(3) 0.58753(12) 0.8120(3) 0.0255(7) Uani 1 1 d . . .
O2' O -0.2915(2) 0.70019(9) 1.0230(2) 0.0266(5) Uani 1 1 d . . .
H2' H -0.3050 0.7116 1.0957 0.040 Uiso 1 1 calc R . .
C3' C -0.5488(3) 0.61214(13) 0.7394(3) 0.0257(7) Uani 1 1 d . . .
O3' O -0.3924(2) 0.71458(8) 0.7447(2) 0.0270(5) Uani 1 1 d . . .
C4' C -0.5742(3) 0.66301(13) 0.7487(3) 0.0264(7) Uani 1 1 d . . .
H4' H -0.6539 0.6769 0.7023 0.032 Uiso 1 1 calc R . .
O4' O -0.5152(3) 0.86909(10) 0.9018(3) 0.0426(6) Uani 1 1 d . . .
C5' C -0.4749(3) 0.69873(12) 0.8340(3) 0.0218(6) Uani 1 1 d . . .
O5' O -0.3796(2) 0.87379(9) 0.7677(2) 0.0324(5) Uani 1 1 d . . .
C6' C -0.3940(3) 0.66859(12) 0.9543(3) 0.0228(6) Uani 1 1 d . . .
H6' H -0.4469 0.6610 1.0191 0.027 Uiso 1 1 calc R . .
C7' C -0.3516(3) 0.61585(12) 0.9086(3) 0.0254(7) Uani 1 1 d . . .
C8' C -0.5226(3) 0.75159(12) 0.8758(3) 0.0259(7) Uani 1 1 d . . .
H8'A H -0.6141 0.7559 0.8359 0.031 Uiso 1 1 calc R . .
H8'B H -0.5045 0.7550 0.9759 0.031 Uiso 1 1 calc R . .
C9' C -0.4481(3) 0.79028(13) 0.8171(3) 0.0255(7) Uani 1 1 d . . .
C10' C -0.4529(3) 0.84839(13) 0.8348(3) 0.0292(7) Uani 1 1 d . . .
C11' C -0.3807(4) 0.93100(14) 0.7760(4) 0.0473(10) Uani 1 1 d . . .
H11D H -0.3246 0.9458 0.7240 0.071 Uiso 1 1 calc R . .
H11E H -0.3516 0.9419 0.8714 0.071 Uiso 1 1 calc R . .
H11F H -0.4665 0.9440 0.7383 0.071 Uiso 1 1 calc R . .

loop_
_atom_site_aniso_label
_atom_site_aniso_U_11
_atom_site_aniso_U_22
_atom_site_aniso_U_33
_atom_site_aniso_U_23
_atom_site_aniso_U_13
_atom_site_aniso_U_12
Br1 0.02955(19) 0.0403(2) 0.03296(19) -0.00118(14) 0.01255(14) 0.00272(14)
Br2 0.0437(2) 0.0368(2) 0.0366(2) 0.00722(15) 0.00800(16) -0.00817(16)
O1 0.072(2) 0.0283(14) 0.0491(17) -0.0003(12) 0.0244(15) 0.0086(13)
N1 0.0252(16) 0.0353(16) 0.0273(15) 0.0029(12) 0.0059(11) -0.0017(12)
C1 0.042(3) 0.045(2) 0.081(3) -0.029(2) 0.021(2) -0.0065(19)
C2 0.033(2) 0.0289(18) 0.0302(18) 0.0005(14) 0.0070(14) 0.0037(14)
O2 0.0318(14) 0.0344(14) 0.0409(14) 0.0066(11) 0.0128(11) -0.0022(11)
C3 0.032(2) 0.0286(18) 0.0304(18) 0.0010(14) 0.0056(14) -0.0060(14)
O3 0.0264(13) 0.0337(13) 0.0224(11) -0.0049(9) 0.0011(9) -0.0025(10)
C4 0.0337(19) 0.0374(19) 0.0192(16) -0.0010(13) 0.0093(13) -0.0021(15)
O4 0.0362(17) 0.0512(18) 0.0579(18) 0.0144(14) 0.0039(13) 0.0129(13)
O5 0.065(2) 0.0290(14) 0.0409(15) 0.0005(11) 0.0075(14) 0.0061(13)
C5 0.0264(18) 0.0271(16) 0.0216(16) -0.0039(12) 0.0033(13) -0.0018(13)
C6 0.0247(18) 0.0284(17) 0.0301(18) 0.0001(13) 0.0052(13) -0.0017(13)
C7 0.0273(18) 0.0328(19) 0.0329(18) -0.0033(14) 0.0126(14) 0.0009(14)
C8 0.0273(19) 0.0316(18) 0.0269(17) -0.0047(13) 0.0030(13) 0.0003(14)
C9 0.0236(17) 0.0318(18) 0.0275(17) 0.0027(14) 0.0094(13) -0.0012(14)
C10 0.035(2) 0.038(2) 0.0317(19) 0.0067(15) 0.0153(16) 0.0021(16)
C11 0.098(4) 0.031(2) 0.058(3) 0.0023(19) 0.015(3) 0.015(2)
Br1' 0.0330(2) 0.0346(2) 0.0486(2) 0.00013(16) -0.00487(16) 0.00914(15)
Br2' 0.0341(2) 0.0387(2) 0.0375(2) -0.00881(15) 0.00243(15) -0.00836(15)
O1' 0.0439(16) 0.0234(12) 0.0353(13) -0.0037(10) 0.0067(11) 0.0034(11)
N1' 0.0323(16) 0.0198(13) 0.0236(14) 0.0005(10) 0.0085(11) 0.0011(11)
C1' 0.050(3) 0.046(2) 0.058(3) -0.011(2) 0.022(2) 0.007(2)
C2' 0.0309(19) 0.0204(16) 0.0259(17) 0.0023(12) 0.0084(13) 0.0009(13)
O2' 0.0243(12) 0.0313(12) 0.0242(11) -0.0060(9) 0.0061(9) -0.0052(9)
C3' 0.0246(17) 0.0291(17) 0.0236(16) -0.0009(13) 0.0063(13) -0.0033(13)
O3' 0.0369(14) 0.0228(11) 0.0266(12) 0.0000(9) 0.0176(10) 0.0020(10)
C4' 0.0267(18) 0.0305(17) 0.0208(16) 0.0002(13) 0.0039(13) 0.0006(13)
O4' 0.0573(18) 0.0304(14) 0.0466(16) -0.0064(11) 0.0251(13) 0.0059(12)
C5' 0.0253(17) 0.0212(15) 0.0209(15) -0.0004(12) 0.0097(12) 0.0007(12)
O5' 0.0448(15) 0.0208(12) 0.0332(13) -0.0025(9) 0.0128(11) -0.0021(10)
C6' 0.0255(17) 0.0254(16) 0.0184(15) -0.0016(12) 0.0074(12) -0.0016(13)
C7' 0.0238(17) 0.0238(16) 0.0265(16) 0.0023(12) 0.0026(12) 0.0024(13)
C8' 0.0277(18) 0.0265(17) 0.0263(17) -0.0005(13) 0.0119(13) 0.0034(13)
C9' 0.0281(18) 0.0304(18) 0.0182(15) 0.0005(12) 0.0061(12) 0.0021(14)
C10' 0.034(2) 0.0276(17) 0.0236(17) -0.0022(13) 0.0032(14) 0.0052(14)
C11' 0.069(3) 0.0214(18) 0.055(3) 0.0006(17) 0.022(2) -0.0018(18)

loop_
_atom_type_symbol
_atom_type_description
_atom_type_scat_dispersion_real
_atom_type_scat_dispersion_imag
_atom_type_scat_source
C C 0.0033 0.0016 'International Tables Vol C Tables 4.2.6.8 and 6.1.1.4'
H H 0.0000 0.0000 'International Tables Vol C Tables 4.2.6.8 and 6.1.1.4'
N N 0.0061 0.0033 'International Tables Vol C Tables 4.2.6.8 and 6.1.1.4'
O O 0.0106 0.0060 'International Tables Vol C Tables 4.2.6.8 and 6.1.1.4'
Br Br -0.2901 2.4595 'International Tables Vol C Tables 4.2.6.8 and 6.1.1.4'

loop_
_geom_angle_atom_site_label_1
_geom_angle_atom_site_label_2
_geom_angle_atom_site_label_3
_geom_angle
_geom_angle_site_symmetry_1
_geom_angle_site_symmetry_3
_geom_angle_publ_flag
C2 O1 C1 115.5(3) . . ?
C9 N1 O3 109.3(3) . . ?
O1 C1 H1A 109.5 . . ?
O1 C1 H1B 109.5 . . ?
H1A C1 H1B 109.5 . . ?
O1 C1 H1C 109.5 . . ?
H1A C1 H1C 109.5 . . ?
H1B C1 H1C 109.5 . . ?
C7 C2 O1 124.4(3) . . ?
C7 C2 C3 117.7(3) . . ?
O1 C2 C3 117.9(3) . . ?
C6 O2 H2 109.5 . . ?
C4 C3 C2 123.4(3) . . ?
C4 C3 Br2 119.4(3) . . ?
C2 C3 Br2 117.2(2) . . ?
N1 O3 C5 110.1(2) . . ?
C3 C4 C5 119.3(3) . . ?
C3 C4 H4 120.4 . . ?
C5 C4 H4 120.4 . . ?
C10 O5 C11 114.0(3) . . ?
O3 C5 C4 104.2(2) . . ?
O3 C5 C6 108.1(2) . . ?
C4 C5 C6 112.0(3) . . ?
O3 C5 C8 103.1(2) . . ?
C4 C5 C8 116.9(3) . . ?
C6 C5 C8 111.5(3) . . ?
O2 C6 C7 113.8(3) . . ?
O2 C6 C5 107.3(3) . . ?
C7 C6 C5 112.2(3) . . ?
O2 C6 H6 107.8 . . ?
C7 C6 H6 107.8 . . ?
C5 C6 H6 107.8 . . ?
C2 C7 C6 121.7(3) . . ?
C2 C7 Br1 121.2(3) . . ?
C6 C7 Br1 116.7(2) . . ?
C9 C8 C5 101.7(3) . . ?
C9 C8 H8A 111.4 . . ?
C5 C8 H8A 111.4 . . ?
C9 C8 H8B 111.4 . . ?
C5 C8 H8B 111.4 . . ?
H8A C8 H8B 109.3 . . ?
N1 C9 C8 115.0(3) . . ?
N1 C9 C10 116.1(3) . . ?
C8 C9 C10 128.8(3) . . ?
O4 C10 O5 125.4(4) . . ?
O4 C10 C9 125.0(4) . . ?
O5 C10 C9 109.6(3) . . ?
O5 C11 H11A 109.5 . . ?
O5 C11 H11B 109.5 . . ?
H11A C11 H11B 109.5 . . ?
O5 C11 H11C 109.5 . . ?
H11A C11 H11C 109.5 . . ?
H11B C11 H11C 109.5 . . ?
C2' O1' C1' 114.3(3) . . ?
C9' N1' O3' 110.9(3) . . ?
O1' C1' H1'A 109.5 . . ?
O1' C1' H1'B 109.5 . . ?
H1'A C1' H1'B 109.5 . . ?
O1' C1' H1'C 109.5 . . ?
H1'A C1' H1'C 109.5 . . ?
H1'B C1' H1'C 109.5 . . ?
C7' C2' O1' 122.7(3) . . ?
C7' C2' C3' 117.6(3) . . ?
O1' C2' C3' 119.6(3) . . ?
C6' O2' H2' 109.5 . . ?
C4' C3' C2' 123.4(3) . . ?
C4' C3' Br2' 119.2(3) . . ?
C2' C3' Br2' 117.3(2) . . ?
N1' O3' C5' 109.2(2) . . ?
C3' C4' C5' 119.2(3) . . ?
C3' C4' H4' 120.4 . . ?
C5' C4' H4' 120.4 . . ?
O3' C5' C4' 105.9(2) . . ?
O3' C5' C6' 107.6(2) . . ?
C4' C5' C6' 110.7(3) . . ?
O3' C5' C8' 103.7(2) . . ?
C4' C5' C8' 115.6(3) . . ?
C6' C5' C8' 112.6(2) . . ?
C10' O5' C11' 115.7(3) . . ?
O2' C6' C5' 110.2(2) . . ?
O2' C6' C7' 112.3(3) . . ?
C5' C6' C7' 110.7(2) . . ?
O2' C6' H6' 107.8 . . ?
C5' C6' H6' 107.8 . . ?
C7' C6' H6' 107.8 . . ?
C2' C7' C6' 120.6(3) . . ?
C2' C7' Br1' 121.8(3) . . ?
C6' C7' Br1' 117.4(2) . . ?
C9' C8' C5' 101.6(2) . . ?
C9' C8' H8'A 111.5 . . ?
C5' C8' H8'A 111.5 . . ?
C9' C8' H8'B 111.5 . . ?
C5' C8' H8'B 111.5 . . ?
H8'A C8' H8'B 109.3 . . ?
N1' C9' C10' 121.6(3) . . ?
N1' C9' C8' 114.2(3) . . ?
C10' C9' C8' 124.1(3) . . ?
O4' C10' O5' 125.5(3) . . ?
O4' C10' C9' 122.9(3) . . ?
O5' C10' C9' 111.6(3) . . ?
O5' C11' H11D 109.5 . . ?
O5' C11' H11E 109.5 . . ?
H11D C11' H11E 109.5 . . ?
O5' C11' H11F 109.5 . . ?
H11D C11' H11F 109.5 . . ?
H11E C11' H11F 109.5 . . ?

loop_
_geom_bond_atom_site_label_1
_geom_bond_atom_site_label_2
_geom_bond_distance
_geom_bond_site_symmetry_2
_geom_bond_publ_flag
Br1 C7 1.884(3) . ?
Br2 C3 1.896(3) . ?
O1 C2 1.363(4) . ?
O1 C1 1.435(5) . ?
N1 C9 1.280(4) . ?
N1 O3 1.395(3) . ?
C1 H1A 0.9800 . ?
C1 H1B 0.9800 . ?
C1 H1C 0.9800 . ?
C2 C7 1.334(5) . ?
C2 C3 1.478(5) . ?
O2 C6 1.411(4) . ?
O2 H2 0.8400 . ?
C3 C4 1.329(5) . ?
O3 C5 1.497(4) . ?
C4 C5 1.501(5) . ?
C4 H4 0.9500 . ?
O4 C10 1.196(5) . ?
O5 C10 1.332(5) . ?
O5 C11 1.454(5) . ?
C5 C6 1.517(5) . ?
C5 C8 1.531(4) . ?
C6 C7 1.514(5) . ?
C6 H6 1.0000 . ?
C8 C9 1.490(4) . ?
C8 H8A 0.9900 . ?
C8 H8B 0.9900 . ?
C9 C10 1.493(5) . ?
C11 H11A 0.9800 . ?
C11 H11B 0.9800 . ?
C11 H11C 0.9800 . ?
Br1' C7' 1.875(3) . ?
Br2' C3' 1.892(3) . ?
O1' C2' 1.367(4) . ?
O1' C1' 1.435(4) . ?
N1' C9' 1.269(4) . ?
N1' O3' 1.390(3) . ?
C1' H1'A 0.9800 . ?
C1' H1'B 0.9800 . ?
C1' H1'C 0.9800 . ?
C2' C7' 1.331(4) . ?
C2' C3' 1.476(5) . ?
O2' C6' 1.412(4) . ?
O2' H2' 0.8400 . ?
C3' C4' 1.323(4) . ?
O3' C5' 1.489(3) . ?
C4' C5' 1.509(4) . ?
C4' H4' 0.9500 . ?
O4' C10' 1.199(4) . ?
C5' C6' 1.522(4) . ?
C5' C8' 1.533(4) . ?
O5' C10' 1.341(4) . ?
O5' C11' 1.448(4) . ?
C6' C7' 1.522(4) . ?
C6' H6' 1.0000 . ?
C8' C9' 1.491(4) . ?
C8' H8'A 0.9900 . ?
C8' H8'B 0.9900 . ?
C9' C10' 1.481(5) . ?
C11' H11D 0.9800 . ?
C11' H11E 0.9800 . ?
C11' H11F 0.9800 . ?

loop_
_geom_torsion_atom_site_label_1
_geom_torsion_atom_site_label_2
_geom_torsion_atom_site_label_3
_geom_torsion_atom_site_label_4
_geom_torsion
_geom_torsion_site_symmetry_1
_geom_torsion_site_symmetry_2
_geom_torsion_site_symmetry_3
_geom_torsion_site_symmetry_4
_geom_torsion_publ_flag
C1 O1 C2 C7 -76.9(5) . . . . ?
C1 O1 C2 C3 105.4(4) . . . . ?
C7 C2 C3 C4 9.7(5) . . . . ?
O1 C2 C3 C4 -172.4(3) . . . . ?
C7 C2 C3 Br2 -171.5(3) . . . . ?
O1 C2 C3 Br2 6.3(4) . . . . ?
C9 N1 O3 C5 -4.7(3) . . . . ?
C2 C3 C4 C5 5.3(5) . . . . ?
Br2 C3 C4 C5 -173.5(2) . . . . ?
N1 O3 C5 C4 130.5(2) . . . . ?
N1 O3 C5 C6 -110.3(3) . . . . ?
N1 O3 C5 C8 7.9(3) . . . . ?
C3 C4 C5 O3 84.9(4) . . . . ?
C3 C4 C5 C6 -31.7(4) . . . . ?
C3 C4 C5 C8 -162.0(3) . . . . ?
O3 C5 C6 O2 53.8(3) . . . . ?
C4 C5 C6 O2 168.0(3) . . . . ?
C8 C5 C6 O2 -58.9(3) . . . . ?
O3 C5 C6 C7 -71.9(3) . . . . ?
C4 C5 C6 C7 42.4(4) . . . . ?
C8 C5 C6 C7 175.4(3) . . . . ?
O1 C2 C7 C6 -173.2(3) . . . . ?
C3 C2 C7 C6 4.4(5) . . . . ?
O1 C2 C7 Br1 -1.1(5) . . . . ?
C3 C2 C7 Br1 176.6(2) . . . . ?
O2 C6 C7 C2 -152.8(3) . . . . ?
C5 C6 C7 C2 -30.8(5) . . . . ?
O2 C6 C7 Br1 34.7(4) . . . . ?
C5 C6 C7 Br1 156.7(2) . . . . ?
O3 C5 C8 C9 -7.6(3) . . . . ?
C4 C5 C8 C9 -121.3(3) . . . . ?
C6 C5 C8 C9 108.2(3) . . . . ?
O3 N1 C9 C8 -0.8(4) . . . . ?
O3 N1 C9 C10 177.0(2) . . . . ?
C5 C8 C9 N1 5.7(4) . . . . ?
C5 C8 C9 C10 -171.9(3) . . . . ?
C11 O5 C10 O4 -4.3(5) . . . . ?
C11 O5 C10 C9 174.3(3) . . . . ?
N1 C9 C10 O4 21.8(5) . . . . ?
C8 C9 C10 O4 -160.7(4) . . . . ?
N1 C9 C10 O5 -156.8(3) . . . . ?
C8 C9 C10 O5 20.7(5) . . . . ?
C1' O1' C2' C7' -103.4(4) . . . . ?
C1' O1' C2' C3' 79.1(4) . . . . ?
C7' C2' C3' C4' 11.8(5) . . . . ?
O1' C2' C3' C4' -170.7(3) . . . . ?
C7' C2' C3' Br2' -170.0(2) . . . . ?
O1' C2' C3' Br2' 7.6(4) . . . . ?
C9' N1' O3' C5' -3.9(3) . . . . ?
C2' C3' C4' C5' 2.0(5) . . . . ?
Br2' C3' C4' C5' -176.2(2) . . . . ?
N1' O3' C5' C4' 128.7(2) . . . . ?
N1' O3' C5' C6' -113.0(3) . . . . ?
N1' O3' C5' C8' 6.5(3) . . . . ?
C3' C4' C5' O3' 84.0(3) . . . . ?
C3' C4' C5' C6' -32.3(4) . . . . ?
C3' C4' C5' C8' -161.8(3) . . . . ?
O3' C5' C6' O2' 57.0(3) . . . . ?
C4' C5' C6' O2' 172.3(2) . . . . ?
C8' C5' C6' O2' -56.6(3) . . . . ?
O3' C5' C6' C7' -67.8(3) . . . . ?
C4' C5' C6' C7' 47.5(3) . . . . ?
C8' C5' C6' C7' 178.6(3) . . . . ?
O1' C2' C7' C6' -169.7(3) . . . . ?
C3' C2' C7' C6' 7.8(5) . . . . ?
O1' C2' C7' Br1' 6.2(5) . . . . ?
C3' C2' C7' Br1' -176.4(2) . . . . ?
O2' C6' C7' C2' -161.2(3) . . . . ?
C5' C6' C7' C2' -37.6(4) . . . . ?
O2' C6' C7' Br1' 22.7(3) . . . . ?
C5' C6' C7' Br1' 146.3(2) . . . . ?
O3' C5' C8' C9' -6.4(3) . . . . ?
C4' C5' C8' C9' -121.8(3) . . . . ?
C6' C5' C8' C9' 109.6(3) . . . . ?
O3' N1' C9' C10' -179.5(3) . . . . ?
O3' N1' C9' C8' -0.7(4) . . . . ?
C5' C8' C9' N1' 4.7(4) . . . . ?
C5' C8' C9' C10' -176.5(3) . . . . ?
C11' O5' C10' O4' -1.7(5) . . . . ?
C11' O5' C10' C9' 178.4(3) . . . . ?
N1' C9' C10' O4' -179.2(3) . . . . ?
C8' C9' C10' O4' 2.2(5) . . . . ?
N1' C9' C10' O5' 0.7(4) . . . . ?
C8' C9' C10' O5' -178.0(3) . . . . ?
